data_4038964
loop_
_publ_author_name
'Vasin, V.A.'
'Razin, V.V.'
'Bezrukova, E.V.'
'Popkova, Yu.A.'
'Somov, N.V.'

_publ_section_title
;
 Rearrangements of 3H-PyrazolesAdducts of Dimethyl Acetylenedicarboxylate
 with Diphenyldiazomethane and 9-Diazofluorene
;
_journal_issue 6
_journal_name_full
;
 Russian Journal of Organic Chemistry
;
_journal_page_first 892
_journal_page_last 900
_journal_paper_doi 10.1134/S1070428018060118
_journal_volume 54
_journal_year 2018
_chemical_formula_sum 'C19 H16 N2 O4'
_chemical_formula_weight 336.34
_space_group_IT_number 2
_space_group_name_Hall '-P 1'
_space_group_name_H-M_alt 'P -1'
_symmetry_cell_setting triclinic
_symmetry_Int_Tables_number 2
_symmetry_space_group_name_Hall '-P 1'
_symmetry_space_group_name_H-M 'P -1'
_atom_sites_solution_hydrogens difmap
_audit_creation_date 2017-03-28T15:28:19-00:00
_audit_creation_method 'WinGX routine CIF_UPDATE'
_cell_angle_alpha 117.634(4)
_cell_angle_beta 110.058(4)
_cell_angle_gamma 94.538(3)
_cell_formula_units_Z 2
_cell_length_a 9.6641(4)
_cell_length_b 10.3573(4)
_cell_length_c 10.5328(5)
_cell_measurement_reflns_used 8526
_cell_measurement_temperature 293(2)
_cell_measurement_theta_max 31.119
_cell_measurement_theta_min 2.306
_cell_volume 840.65(7)
_computing_cell_refinement 'CrysAlisPro 1.171.39.8e (Rigaku OD, 2015)'
_computing_data_collection 'CrysAlisPro 1.171.39.8e (Rigaku OD, 2015)'
_computing_data_reduction 'CrysAlisPro 1.171.39.8e (Rigaku OD, 2015)'
_computing_structure_refinement 'SHELXL-2014/7 (Sheldrick, 2014)'
_diffrn_ambient_temperature 293(2)
_diffrn_detector 'CCD plate'
_diffrn_measured_fraction_theta_full 1
_diffrn_measured_fraction_theta_max 0.997
_diffrn_measurement_device 'four-circle diffractometer'
_diffrn_measurement_device_type 'XtaLAB Pro: Kappa single'
_diffrn_measurement_method '\w scans'
_diffrn_orient_matrix_type 'CrysAlisPro convention (1999,Acta A55,543-557)'
_diffrn_orient_matrix_UB_11 0.058131
_diffrn_orient_matrix_UB_12 0.069782
_diffrn_orient_matrix_UB_13 0.0586458
_diffrn_orient_matrix_UB_21 -0.0470743
_diffrn_orient_matrix_UB_22 0.0233587
_diffrn_orient_matrix_UB_23 0.0405856
_diffrn_orient_matrix_UB_31 0.0324747
_diffrn_orient_matrix_UB_32 -0.0330676
_diffrn_orient_matrix_UB_33 0.0447368
_diffrn_radiation_monochromator graphite
_diffrn_radiation_probe x-ray
_diffrn_radiation_type MoK\a
_diffrn_radiation_wavelength 0.71073
_diffrn_reflns_av_R_equivalents 0.0385
_diffrn_reflns_av_unetI/netI 0.0512
_diffrn_reflns_Laue_measured_fraction_full 1
_diffrn_reflns_Laue_measured_fraction_max 0.997
_diffrn_reflns_limit_h_max 13
_diffrn_reflns_limit_h_min -13
_diffrn_reflns_limit_k_max 14
_diffrn_reflns_limit_k_min -14
_diffrn_reflns_limit_l_max 15
_diffrn_reflns_limit_l_min -15
_diffrn_reflns_number 32735
_diffrn_reflns_point_group_measured_fraction_full 1
_diffrn_reflns_point_group_measured_fraction_max 0.997
_diffrn_reflns_theta_full 25.242
_diffrn_reflns_theta_max 30.506
_diffrn_reflns_theta_min 2.31
_diffrn_source 'fine-focus sealed X-ray tube'
_diffrn_source_type 'Enhance (Mo) X-ray Source'
_exptl_absorpt_coefficient_mu 0.095
_exptl_absorpt_correction_T_max 1
_exptl_absorpt_correction_T_min 0.82336
_exptl_absorpt_correction_type multi-scan
_exptl_absorpt_process_details
;
        CrysAlisPro 1.171.39.8e (Rigaku Oxford Diffraction, 2015)
        Empirical absorption correction using spherical harmonics,
 implemented in SCALE3 ABSPACK scaling algorithm.
;
_exptl_crystal_density_diffrn 1.329
_exptl_crystal_description prism
_exptl_crystal_F_000 352
_exptl_crystal_size_max 0.238
_exptl_crystal_size_mid 0.151
_exptl_crystal_size_min 0.115
_refine_diff_density_max 0.299
_refine_diff_density_min -0.235
_refine_diff_density_rms 0.036
_refine_ls_extinction_method none
_refine_ls_goodness_of_fit_ref 1.069
_refine_ls_hydrogen_treatment refall
_refine_ls_matrix_type full
_refine_ls_number_parameters 290
_refine_ls_number_reflns 5110
_refine_ls_number_restraints 0
_refine_ls_restrained_S_all 1.069
_refine_ls_R_factor_all 0.0745
_refine_ls_R_factor_gt 0.0494
_refine_ls_shift/su_max 0
_refine_ls_shift/su_mean 0
_refine_ls_structure_factor_coef Fsqd
_refine_ls_weighting_details 'w=1/[\s^2^(Fo^2^)+(0.0827P)^2^+0.0526P] where P=(Fo^2^+2Fc^2^)/3'
_refine_ls_weighting_scheme calc
_refine_ls_wR_factor_gt 0.1399
_refine_ls_wR_factor_ref 0.1509
_reflns_Friedel_coverage 0
_reflns_number_gt 3568
_reflns_number_total 5110
_reflns_threshold_expression 'I > 2\s(I)'
_cod_data_source_file tmppc21nn2s
_cod_data_source_block b-01
_cod_database_code 4038964

loop_
_symmetry_equiv_pos_as_xyz
'x, y, z'
'-x, -y, -z'

loop_
_atom_site_label
_atom_site_type_symbol
_atom_site_fract_x
_atom_site_fract_y
_atom_site_fract_z
_atom_site_U_iso_or_equiv
_atom_site_adp_type
_atom_site_occupancy
_atom_site_site_symmetry_order
_atom_site_calc_flag
_atom_site_refinement_flags_posn
_atom_site_refinement_flags_adp
_atom_site_refinement_flags_occupancy
_atom_site_disorder_assembly
_atom_site_disorder_group
C1 C 0.04758(12) 0.69954(12) 0.38944(13) 0.0361(2) Uani 1 1 d . . . . .
C2 C -0.09324(12) 0.64293(12) 0.38594(13) 0.0352(2) Uani 1 1 d . . . . .
C3 C -0.10418(12) 0.76281(12) 0.51200(13) 0.0354(2) Uani 1 1 d . . . . .
C4 C -0.23212(13) 0.77518(13) 0.55951(13) 0.0390(3) Uani 1 1 d . . . . .
C5 C -0.30525(17) 0.88664(18) 0.5646(2) 0.0556(3) Uani 1 1 d . . . . .
C6 C -0.4266(2) 0.8962(2) 0.6079(2) 0.0724(5) Uani 1 1 d . . . . .
C7 C -0.4745(2) 0.7973(2) 0.6467(2) 0.0736(5) Uani 1 1 d . . . . .
C8 C -0.4030(2) 0.6865(2) 0.6415(2) 0.0698(5) Uani 1 1 d . . . . .
C9 C -0.28280(17) 0.67382(17) 0.59651(17) 0.0529(3) Uani 1 1 d . . . . .
C10 C -0.20966(13) 0.49326(12) 0.26669(13) 0.0364(2) Uani 1 1 d . . . . .
C11 C -0.17581(16) 0.35718(15) 0.23692(18) 0.0500(3) Uani 1 1 d . . . . .
C12 C -0.2883(2) 0.21879(15) 0.1221(2) 0.0599(4) Uani 1 1 d . . . . .
C13 C -0.43505(18) 0.21554(16) 0.03780(18) 0.0561(4) Uani 1 1 d . . . . .
C14 C -0.47078(16) 0.35000(16) 0.06839(16) 0.0507(3) Uani 1 1 d . . . . .
C15 C -0.35897(14) 0.48822(14) 0.18168(15) 0.0423(3) Uani 1 1 d . . . . .
C16 C 0.08710(14) 1.02767(14) 0.72876(14) 0.0432(3) Uani 1 1 d . . . . .
C17 C 0.0603(3) 1.1695(3) 0.9647(2) 0.0884(7) Uani 1 1 d . . . . .
C18 C 0.11342(15) 0.62260(15) 0.27711(16) 0.0470(3) Uani 1 1 d . . . . .
C19 C 0.2925(3) 0.6527(3) 0.1816(3) 0.0863(6) Uani 1 1 d . . . . .
N1 N 0.02865(11) 0.88129(11) 0.58360(12) 0.0416(2) Uani 1 1 d . . . . .
N2 N 0.12098(11) 0.84349(12) 0.50821(12) 0.0418(2) Uani 1 1 d . . . . .
O1A O 0.0860(6) 0.4852(4) 0.2000(6) 0.0792(11) Uani 0.725(12) 1 d . . P A 1
O1B O 0.0411(14) 0.5050(9) 0.1571(14) 0.0792(11) Uani 0.275(12) 1 d . . P A 2
O2 O 0.21728(13) 0.71850(13) 0.28457(14) 0.0685(3) Uani 1 1 d . . . . .
O3 O 0.18176(13) 1.13080(12) 0.75765(13) 0.0674(3) Uani 1 1 d . . . . .
O4 O 0.02353(13) 1.02547(12) 0.82012(12) 0.0635(3) Uani 1 1 d . . . . .
H5 H -0.268(2) 0.960(2) 0.539(2) 0.069(5) Uiso 1 1 d . . . . .
H6 H -0.483(3) 0.977(3) 0.609(3) 0.104(7) Uiso 1 1 d . . . . .
H7 H -0.558(3) 0.804(3) 0.676(3) 0.097(7) Uiso 1 1 d . . . . .
H8 H -0.430(2) 0.615(2) 0.665(3) 0.083(6) Uiso 1 1 d . . . . .
H9 H -0.2357(18) 0.5954(18) 0.5860(18) 0.050(4) Uiso 1 1 d . . . . .
H11 H -0.073(2) 0.3582(19) 0.298(2) 0.064(5) Uiso 1 1 d . . . . .
H12 H -0.262(2) 0.125(2) 0.095(2) 0.074(5) Uiso 1 1 d . . . . .
H13 H -0.510(2) 0.119(2) -0.043(3) 0.083(6) Uiso 1 1 d . . . . .
H14 H -0.574(2) 0.357(2) 0.016(2) 0.077(5) Uiso 1 1 d . . . . .
H15 H -0.3833(17) 0.5813(18) 0.2016(19) 0.051(4) Uiso 1 1 d . . . . .
H17A H 0.005(4) 1.157(3) 1.010(4) 0.135(6) Uiso 1 1 d . . . . .
H17B H 0.061(4) 1.252(4) 0.949(4) 0.135(6) Uiso 1 1 d . . . . .
H17C H 0.159(4) 1.185(3) 1.024(4) 0.135(6) Uiso 1 1 d . . . . .
H19C H 0.361(4) 0.731(4) 0.201(4) 0.146(7) Uiso 1 1 d . . . . .
H19A H 0.216(4) 0.588(4) 0.068(4) 0.146(7) Uiso 1 1 d . . . . .
H19B H 0.344(4) 0.584(4) 0.213(4) 0.146(7) Uiso 1 1 d . . . . .

loop_
_atom_site_aniso_label
_atom_site_aniso_U_11
_atom_site_aniso_U_22
_atom_site_aniso_U_33
_atom_site_aniso_U_23
_atom_site_aniso_U_13
_atom_site_aniso_U_12
C1 0.0338(5) 0.0355(5) 0.0367(5) 0.0146(4) 0.0189(4) 0.0097(4)
C2 0.0352(5) 0.0338(5) 0.0337(5) 0.0146(4) 0.0164(4) 0.0087(4)
C3 0.0334(5) 0.0349(5) 0.0332(5) 0.0141(4) 0.0156(4) 0.0062(4)
C4 0.0357(5) 0.0397(6) 0.0308(5) 0.0102(4) 0.0166(4) 0.0034(4)
C5 0.0535(8) 0.0579(8) 0.0651(9) 0.0305(7) 0.0369(7) 0.0219(6)
C6 0.0630(9) 0.0863(12) 0.0818(12) 0.0392(10) 0.0493(9) 0.0358(9)
C7 0.0522(8) 0.0987(13) 0.0635(10) 0.0283(9) 0.0399(8) 0.0151(9)
C8 0.0667(10) 0.0816(12) 0.0613(10) 0.0337(9) 0.0380(8) -0.0010(9)
C9 0.0541(8) 0.0547(8) 0.0512(8) 0.0264(7) 0.0277(6) 0.0075(6)
C10 0.0382(5) 0.0338(5) 0.0333(5) 0.0136(4) 0.0178(4) 0.0065(4)
C11 0.0480(7) 0.0409(6) 0.0555(8) 0.0237(6) 0.0188(6) 0.0115(5)
C12 0.0691(9) 0.0328(6) 0.0702(10) 0.0219(6) 0.0308(8) 0.0095(6)
C13 0.0563(8) 0.0425(7) 0.0490(7) 0.0129(6) 0.0216(6) -0.0063(6)
C14 0.0397(6) 0.0554(8) 0.0431(7) 0.0194(6) 0.0147(5) 0.0026(6)
C15 0.0405(6) 0.0406(6) 0.0399(6) 0.0162(5) 0.0184(5) 0.0104(5)
C16 0.0390(6) 0.0377(6) 0.0361(6) 0.0109(5) 0.0114(5) 0.0065(5)
C17 0.1028(16) 0.0649(11) 0.0518(10) -0.0059(8) 0.0410(10) 0.0079(11)
C18 0.0499(7) 0.0440(6) 0.0488(7) 0.0189(6) 0.0301(6) 0.0158(5)
C19 0.0839(13) 0.0878(14) 0.0903(14) 0.0267(12) 0.0704(12) 0.0198(11)
N1 0.0376(5) 0.0378(5) 0.0376(5) 0.0110(4) 0.0176(4) 0.0047(4)
N2 0.0352(5) 0.0410(5) 0.0419(5) 0.0144(4) 0.0204(4) 0.0069(4)
O1A 0.113(2) 0.0379(9) 0.103(2) 0.0233(9) 0.083(2) 0.0274(10)
O1B 0.113(2) 0.0379(9) 0.103(2) 0.0233(9) 0.083(2) 0.0274(10)
O2 0.0669(7) 0.0594(6) 0.0740(7) 0.0170(5) 0.0527(6) 0.0077(5)
O3 0.0648(6) 0.0482(6) 0.0540(6) 0.0100(5) 0.0186(5) -0.0113(5)
O4 0.0701(7) 0.0497(5) 0.0445(5) 0.0021(4) 0.0326(5) 0.0022(5)

loop_
_atom_type_symbol
_atom_type_description
_atom_type_scat_dispersion_real
_atom_type_scat_dispersion_imag
_atom_type_scat_source
C C 0.0033 0.0016 'International Tables Vol C Tables 4.2.6.8 and 6.1.1.4'
H H 0 0 'International Tables Vol C Tables 4.2.6.8 and 6.1.1.4'
N N 0.0061 0.0033 'International Tables Vol C Tables 4.2.6.8 and 6.1.1.4'
O O 0.0106 0.006 'International Tables Vol C Tables 4.2.6.8 and 6.1.1.4'

loop_
_exptl_crystal_face_index_h
_exptl_crystal_face_index_k
_exptl_crystal_face_index_l
_exptl_crystal_face_perp_dist
10 -1 -12 0.0717
2 -11 13 0.0604
-2 11 -13 0.0604
13 1 -3 0.0376
-10 -9 10 0.0274
12 0 -10 0.0648
-8 -4 14 0.0719
3 0 10 0.0794
-3 -1 -10 0.0967
-5 10 4 0.119

loop_
_geom_angle_atom_site_label_1
_geom_angle_atom_site_label_2
_geom_angle_atom_site_label_3
_geom_angle
_geom_angle_site_symmetry_1
_geom_angle_site_symmetry_3
_geom_angle_publ_flag
N2 C1 C2 112.75(10) . . ?
N2 C1 C18 118.99(10) . . ?
C2 C1 C18 128.19(11) . . ?
C3 C2 C1 104.68(10) . . ?
C3 C2 C10 127.03(10) . . ?
C1 C2 C10 128.12(10) . . ?
C2 C3 N1 105.84(10) . . ?
C2 C3 C4 129.26(10) . . ?
N1 C3 C4 124.71(10) . . ?
C9 C4 C5 119.12(13) . . ?
C9 C4 C3 120.42(12) . . ?
C5 C4 C3 120.45(12) . . ?
C4 C5 C6 119.92(16) . . ?
C7 C6 C5 120.67(17) . . ?
C6 C7 C8 119.75(15) . . ?
C7 C8 C9 120.44(16) . . ?
C4 C9 C8 120.08(16) . . ?
C11 C10 C15 118.56(11) . . ?
C11 C10 C2 122.30(11) . . ?
C15 C10 C2 119.14(10) . . ?
C10 C11 C12 120.42(13) . . ?
C13 C12 C11 120.37(13) . . ?
C14 C13 C12 119.72(12) . . ?
C13 C14 C15 120.21(13) . . ?
C14 C15 C10 120.70(12) . . ?
O3 C16 O4 127.35(12) . . ?
O3 C16 N1 122.90(13) . . ?
O4 C16 N1 109.73(11) . . ?
O1B C18 O2 120.1(5) . . ?
O1A C18 O2 124.30(17) . . ?
O1B C18 C1 121.0(4) . . ?
O1A C18 C1 122.90(17) . . ?
O2 C18 C1 112.32(11) . . ?
N2 N1 C3 112.61(9) . . ?
N2 N1 C16 116.52(10) . . ?
C3 N1 C16 130.60(10) . . ?
C1 N2 N1 104.11(9) . . ?
C18 O2 C19 116.33(14) . . ?
C16 O4 C17 116.11(15) . . ?

loop_
_geom_bond_atom_site_label_1
_geom_bond_atom_site_label_2
_geom_bond_distance
_geom_bond_site_symmetry_2
_geom_bond_publ_flag
C1 N2 1.3359(14) . ?
C1 C2 1.4201(15) . ?
C1 C18 1.4703(16) . ?
C2 C3 1.3797(16) . ?
C2 C10 1.4815(15) . ?
C3 N1 1.3967(14) . ?
C3 C4 1.4783(15) . ?
C4 C9 1.3868(19) . ?
C4 C5 1.3902(19) . ?
C5 C6 1.392(2) . ?
C6 C7 1.368(3) . ?
C7 C8 1.376(3) . ?
C8 C9 1.391(2) . ?
C10 C11 1.3875(17) . ?
C10 C15 1.3947(17) . ?
C11 C12 1.394(2) . ?
C12 C13 1.379(2) . ?
C13 C14 1.378(2) . ?
C14 C15 1.3882(18) . ?
C16 O3 1.1930(16) . ?
C16 O4 1.3144(17) . ?
C16 N1 1.4412(15) . ?
C17 O4 1.4519(19) . ?
C18 O1B 1.184(10) . ?
C18 O1A 1.215(4) . ?
C18 O2 1.3100(17) . ?
C19 O2 1.450(2) . ?
N1 N2 1.3538(14) . ?
